data_7243661
loop_
_publ_author_name
'Rai, Sunil K.'
'Baidya, Debjani'
'Nangia, Ashwini K.'

_publ_section_title
;
 Salts, solvates and hydrates of the multi-kinase inhibitor drug pazopanib
 with hydroxybenzoic acids
;
_journal_issue 35
_journal_name_full CrystEngComm
_journal_page_first 5994
_journal_page_last 6011
_journal_paper_doi 10.1039/D1CE00785H
_journal_volume 23
_journal_year 2021
_chemical_formula_moiety 'C21 H24 N7 O2 S, C7 H5 O4, C2 H6 O'
_chemical_formula_sum 'C30 H35 N7 O7 S'
_chemical_formula_weight 637.71
_space_group_crystal_system orthorhombic
_space_group_IT_number 61
_space_group_name_Hall '-P 2ac 2ab'
_space_group_name_H-M_alt 'P b c a'
_atom_sites_solution_hydrogens mixed
_audit_creation_method SHELXL-2017/1
_audit_update_record
;
2020-12-16 deposited with the CCDC.	2021-08-19 downloaded from the CCDC.
;
_cell_angle_alpha 90
_cell_angle_beta 90
_cell_angle_gamma 90
_cell_formula_units_Z 8
_cell_length_a 8.6083(6)
_cell_length_b 21.2446(19)
_cell_length_c 33.276(3)
_cell_measurement_reflns_used 9184
_cell_measurement_temperature 100(2)
_cell_measurement_theta_max 30.14
_cell_measurement_theta_min 2.45
_cell_volume 6085.5(9)
_computing_structure_refinement 'SHELXL-2017/1 (Sheldrick, 2017)'
_computing_structure_solution 'SHELXT 2014/5 (Sheldrick, 2014)'
_diffrn_ambient_temperature 100(2)
_diffrn_measured_fraction_theta_full 0.999
_diffrn_measured_fraction_theta_max 0.998
_diffrn_measurement_device_type 'Bruker APEX-II CCD'
_diffrn_measurement_method '\f and \w scans'
_diffrn_radiation_type MoK\a
_diffrn_radiation_wavelength 0.71073
_diffrn_reflns_av_R_equivalents 0.1614
_diffrn_reflns_av_unetI/netI 0.0426
_diffrn_reflns_Laue_measured_fraction_full 0.999
_diffrn_reflns_Laue_measured_fraction_max 0.998
_diffrn_reflns_limit_h_max 12
_diffrn_reflns_limit_h_min -10
_diffrn_reflns_limit_k_max 30
_diffrn_reflns_limit_k_min -30
_diffrn_reflns_limit_l_max 47
_diffrn_reflns_limit_l_min -47
_diffrn_reflns_number 238946
_diffrn_reflns_point_group_measured_fraction_full 0.999
_diffrn_reflns_point_group_measured_fraction_max 0.998
_diffrn_reflns_theta_full 25.242
_diffrn_reflns_theta_max 30.502
_diffrn_reflns_theta_min 2.275
_diffrn_source 'sealed tube'
_exptl_absorpt_coefficient_mu 0.166
_exptl_absorpt_correction_T_max 0.967
_exptl_absorpt_correction_T_min 0.923
_exptl_absorpt_correction_type multi-scan
_exptl_absorpt_process_details 'sadabs (bruker, 2006)'
_exptl_crystal_colour white
_exptl_crystal_density_diffrn 1.392
_exptl_crystal_description Rod
_exptl_crystal_F_000 2688
_exptl_crystal_size_max 0.800
_exptl_crystal_size_mid 0.400
_exptl_crystal_size_min 0.200
_refine_diff_density_max 0.651
_refine_diff_density_min -0.651
_refine_diff_density_rms 0.090
_refine_ls_extinction_method none
_refine_ls_goodness_of_fit_ref 1.033
_refine_ls_hydrogen_treatment mixed
_refine_ls_matrix_type full
_refine_ls_number_parameters 429
_refine_ls_number_reflns 9278
_refine_ls_number_restraints 0
_refine_ls_restrained_S_all 1.033
_refine_ls_R_factor_all 0.0766
_refine_ls_R_factor_gt 0.0557
_refine_ls_shift/su_max 0.001
_refine_ls_shift/su_mean 0.000
_refine_ls_structure_factor_coef Fsqd
_refine_ls_weighting_details 'w=1/[\s^2^(Fo^2^)+(0.0726P)^2^+7.1250P] where P=(Fo^2^+2Fc^2^)/3'
_refine_ls_weighting_scheme calc
_refine_ls_wR_factor_gt 0.1408
_refine_ls_wR_factor_ref 0.1553
_reflns_Friedel_coverage 0.000
_reflns_number_gt 7237
_reflns_number_total 9293
_reflns_threshold_expression 'I > 2\s(I)'
_cod_data_source_file d1ce00785h2.cif
_cod_data_source_block PAZ_24DHBA_EtOH
_cod_original_cell_volume 6085.4(9)
_cod_database_code 7243661
_shelx_shelxl_version_number 2017/1
_shelx_space_group_comment
;
The symmetry employed for this shelxl refinement is uniquely defined
by the following loop, which should always be used as a source of
symmetry information in preference to the above space-group names.
They are only intended as comments.
;
_shelx_estimated_absorpt_t_min 0.879
_shelx_estimated_absorpt_t_max 0.968

loop_
_space_group_symop_operation_xyz
'x, y, z'
'x+1/2, -y+1/2, -z'
'-x, y+1/2, -z+1/2'
'-x+1/2, -y, z+1/2'
'-x, -y, -z'
'-x-1/2, y-1/2, z'
'x, -y-1/2, z-1/2'
'x-1/2, y, -z-1/2'

loop_
_atom_site_label
_atom_site_type_symbol
_atom_site_fract_x
_atom_site_fract_y
_atom_site_fract_z
_atom_site_U_iso_or_equiv
_atom_site_adp_type
_atom_site_occupancy
_atom_site_site_symmetry_order
_atom_site_calc_flag
_atom_site_refinement_flags_posn
_atom_site_refinement_flags_adp
_atom_site_refinement_flags_occupancy
_atom_site_disorder_assembly
_atom_site_disorder_group
S1 S 0.39913(5) 0.60949(2) 0.35451(2) 0.01392(10) Uani 1 1 d . . . . .
O3 O 0.43840(16) 0.44034(6) 0.46183(4) 0.0173(3) Uani 1 1 d . . . . .
O6 O 0.86688(15) 0.20213(6) 0.42988(4) 0.0168(3) Uani 1 1 d . . . . .
O5 O 0.58079(17) 0.38615(6) 0.40311(4) 0.0198(3) Uani 1 1 d . . . . .
O4 O 0.41648(15) 0.39081(6) 0.52051(4) 0.0159(2) Uani 1 1 d . . . . .
O1 O 0.50447(16) 0.55896(6) 0.36413(4) 0.0193(3) Uani 1 1 d . . . . .
O2 O 0.31520(17) 0.60438(7) 0.31729(4) 0.0207(3) Uani 1 1 d . . . . .
N1 N -0.0615(2) 0.64525(8) 0.76931(5) 0.0194(3) Uani 1 1 d . . . . .
N3 N -0.08121(18) 0.60309(7) 0.59679(5) 0.0159(3) Uani 1 1 d . . . . .
N4 N 0.06232(16) 0.56734(7) 0.54302(4) 0.0125(3) Uani 1 1 d . . . . .
N6 N 0.21747(17) 0.52991(7) 0.49012(4) 0.0129(3) Uani 1 1 d . . . . .
H4 H 0.279674 0.499025 0.482942 0.016 Uiso 1 1 calc R U . . .
N5 N 0.23023(17) 0.48038(7) 0.55071(5) 0.0143(3) Uani 1 1 d . . . . .
C22 C 0.47318(19) 0.39554(8) 0.48531(5) 0.0131(3) Uani 1 1 d . . . . .
C23 C 0.58156(19) 0.34615(8) 0.47107(5) 0.0125(3) Uani 1 1 d . . . . .
C24 C 0.6418(2) 0.30121(8) 0.49763(5) 0.0139(3) Uani 1 1 d . . . . .
H24 H 0.613798 0.303383 0.525216 0.017 Uiso 1 1 calc R U . . .
C25 C 0.7402(2) 0.25394(8) 0.48514(5) 0.0137(3) Uani 1 1 d . . . . .
H25 H 0.781203 0.224571 0.503881 0.016 Uiso 1 1 calc R U . . .
C26 C 0.77876(19) 0.24997(8) 0.44429(5) 0.0130(3) Uani 1 1 d . . . . .
C28 C 0.62835(19) 0.34325(8) 0.43043(5) 0.0132(3) Uani 1 1 d . . . . .
C27 C 0.7253(2) 0.29482(8) 0.41718(5) 0.0144(3) Uani 1 1 d . . . . .
H27 H 0.754587 0.292509 0.389701 0.017 Uiso 1 1 calc R U . . .
O7 O 0.16771(19) 0.77565(7) 0.70863(5) 0.0272(3) Uani 1 1 d . . . . .
N2 N -0.0110(2) 0.67423(8) 0.73528(5) 0.0204(3) Uani 1 1 d . . . . .
C1 C -0.0183(3) 0.67287(11) 0.80777(6) 0.0267(4) Uani 1 1 d . . . . .
H1A H 0.048860 0.709409 0.803202 0.040 Uiso 1 1 calc R U . . .
H1B H -0.112249 0.686201 0.822079 0.040 Uiso 1 1 calc R U . . .
H1C H 0.037370 0.641583 0.823915 0.040 Uiso 1 1 calc R U . . .
N7 N 0.4822(2) 0.67748(8) 0.35463(5) 0.0184(3) Uani 1 1 d . . . . .
C5 C -0.0738(2) 0.63930(8) 0.70546(5) 0.0163(3) Uani 1 1 d . . . . .
C6 C -0.0487(2) 0.64597(8) 0.66379(5) 0.0159(3) Uani 1 1 d . . . . .
H6 H 0.012719 0.679279 0.653298 0.019 Uiso 1 1 calc R U . . .
C7 C -0.1169(2) 0.60235(9) 0.63910(5) 0.0155(3) Uani 1 1 d . . . . .
C10 C 0.0217(2) 0.56142(8) 0.58206(5) 0.0137(3) Uani 1 1 d . . . . .
C13 C 0.16605(19) 0.52734(8) 0.52840(5) 0.0121(3) Uani 1 1 d . . . . .
C14 C 0.18639(19) 0.57468(8) 0.45995(5) 0.0125(3) Uani 1 1 d . . . . .
C15 C 0.0695(2) 0.61970(9) 0.46124(6) 0.0172(3) Uani 1 1 d . . . . .
H15 H 0.000719 0.621656 0.483532 0.021 Uiso 1 1 calc R U . . .
C16 C 0.0542(2) 0.66189(10) 0.42950(6) 0.0210(4) Uani 1 1 d . . . . .
H16 H -0.025691 0.692644 0.430921 0.025 Uiso 1 1 calc R U . . .
C17 C 0.1498(2) 0.66144(9) 0.39582(6) 0.0185(4) Uani 1 1 d . . . . .
C20 C 0.1241(3) 0.70904(11) 0.36290(6) 0.0280(5) Uani 1 1 d . . . . .
H20A H 0.200523 0.702416 0.341490 0.042 Uiso 1 1 calc R U . . .
H20B H 0.019112 0.704074 0.351949 0.042 Uiso 1 1 calc R U . . .
H20C H 0.135888 0.751593 0.373857 0.042 Uiso 1 1 calc R U . . .
C19 C 0.28558(19) 0.57308(8) 0.42661(5) 0.0126(3) Uani 1 1 d . . . . .
H19 H 0.366142 0.542576 0.425377 0.015 Uiso 1 1 calc R U . . .
C18 C 0.2672(2) 0.61564(8) 0.39536(5) 0.0140(3) Uani 1 1 d . . . . .
C11 C 0.0853(2) 0.51288(9) 0.60693(5) 0.0163(3) Uani 1 1 d . . . . .
H11 H 0.055874 0.508531 0.634305 0.020 Uiso 1 1 calc R U . . .
C12 C 0.1888(2) 0.47360(8) 0.58974(5) 0.0160(3) Uani 1 1 d . . . . .
H12 H 0.233309 0.440660 0.605233 0.019 Uiso 1 1 calc R U . . .
C3 C -0.1519(2) 0.59478(9) 0.76287(6) 0.0186(4) Uani 1 1 d . . . . .
C4 C -0.1640(2) 0.58905(9) 0.72101(5) 0.0169(3) Uani 1 1 d . . . . .
C9 C -0.2385(2) 0.54662(9) 0.69467(6) 0.0205(4) Uani 1 1 d . . . . .
H9 H -0.302318 0.513712 0.704714 0.025 Uiso 1 1 calc R U . . .
C8 C -0.2160(2) 0.55427(9) 0.65410(6) 0.0202(4) Uani 1 1 d . . . . .
H8 H -0.267476 0.527022 0.635792 0.024 Uiso 1 1 calc R U . . .
C2 C -0.2170(3) 0.55529(10) 0.79579(6) 0.0269(4) Uani 1 1 d . . . . .
H2A H -0.279227 0.521178 0.784226 0.040 Uiso 1 1 calc R U . . .
H2B H -0.131803 0.537378 0.811639 0.040 Uiso 1 1 calc R U . . .
H2C H -0.282693 0.581315 0.813176 0.040 Uiso 1 1 calc R U . . .
C21 C -0.1421(2) 0.65443(9) 0.57222(6) 0.0193(4) Uani 1 1 d . . . . .
H21A H -0.215067 0.679537 0.588163 0.029 Uiso 1 1 calc R U . . .
H21B H -0.056162 0.681199 0.563224 0.029 Uiso 1 1 calc R U . . .
H21C H -0.195972 0.637006 0.548777 0.029 Uiso 1 1 calc R U . . .
C30 C 0.2428(3) 0.81528(12) 0.73764(8) 0.0368(6) Uani 1 1 d . . . . .
H30A H 0.330089 0.792275 0.750250 0.044 Uiso 1 1 calc R U . . .
H30B H 0.168074 0.826954 0.758994 0.044 Uiso 1 1 calc R U . . .
C29 C 0.3024(4) 0.87352(14) 0.71745(9) 0.0496(7) Uani 1 1 d . . . . .
H29A H 0.353594 0.900463 0.737353 0.074 Uiso 1 1 calc R U . . .
H29B H 0.377156 0.861789 0.696534 0.074 Uiso 1 1 calc R U . . .
H29C H 0.215504 0.896391 0.705258 0.074 Uiso 1 1 calc R U . . .
H5 H 0.522(5) 0.4151(19) 0.4177(12) 0.074 Uiso 1 1 d . U . . .
H3 H 0.301(3) 0.4531(14) 0.5398(8) 0.036(8) Uiso 1 1 d . . . . .
H14 H 0.107(3) 0.7444(15) 0.7225(9) 0.043(8) Uiso 1 1 d . . . . .
H7A H 0.534(4) 0.6886(15) 0.3315(10) 0.049(9) Uiso 1 1 d . . . . .
H7B H 0.538(3) 0.6839(13) 0.3775(9) 0.033(7) Uiso 1 1 d . . . . .
H10 H 0.887(3) 0.1734(14) 0.4497(9) 0.036(8) Uiso 1 1 d . . . . .

loop_
_atom_site_aniso_label
_atom_site_aniso_U_11
_atom_site_aniso_U_22
_atom_site_aniso_U_33
_atom_site_aniso_U_23
_atom_site_aniso_U_13
_atom_site_aniso_U_12
S1 0.01685(19) 0.01432(19) 0.01060(19) 0.00007(14) 0.00009(14) 0.00034(15)
O3 0.0210(6) 0.0133(6) 0.0177(6) 0.0027(5) 0.0009(5) 0.0030(5)
O6 0.0203(6) 0.0153(6) 0.0148(6) 0.0002(5) 0.0020(5) 0.0055(5)
O5 0.0268(7) 0.0171(6) 0.0156(6) 0.0041(5) 0.0001(5) 0.0057(5)
O4 0.0193(6) 0.0128(6) 0.0156(6) -0.0002(5) 0.0034(5) 0.0015(5)
O1 0.0206(6) 0.0193(6) 0.0181(6) 0.0020(5) 0.0044(5) 0.0054(5)
O2 0.0266(7) 0.0226(7) 0.0128(6) -0.0016(5) -0.0037(5) -0.0013(5)
N1 0.0272(8) 0.0190(8) 0.0118(7) -0.0023(6) 0.0002(6) 0.0007(6)
N3 0.0193(7) 0.0176(7) 0.0108(7) -0.0007(5) 0.0009(5) 0.0030(6)
N4 0.0131(6) 0.0129(6) 0.0115(7) -0.0009(5) -0.0004(5) 0.0004(5)
N6 0.0154(6) 0.0115(6) 0.0119(6) 0.0003(5) 0.0011(5) 0.0018(5)
N5 0.0155(7) 0.0137(7) 0.0137(7) 0.0010(5) 0.0019(5) 0.0027(5)
C22 0.0133(7) 0.0111(7) 0.0149(8) -0.0009(6) -0.0017(6) -0.0008(6)
C23 0.0129(7) 0.0117(7) 0.0129(7) -0.0007(6) 0.0005(6) -0.0015(6)
C24 0.0153(7) 0.0144(8) 0.0119(7) 0.0005(6) 0.0003(6) -0.0004(6)
C25 0.0151(7) 0.0131(7) 0.0129(7) 0.0020(6) -0.0006(6) 0.0014(6)
C26 0.0121(7) 0.0121(7) 0.0149(8) -0.0009(6) 0.0002(6) -0.0012(6)
C28 0.0146(7) 0.0123(7) 0.0127(7) 0.0007(6) -0.0009(6) -0.0012(6)
C27 0.0162(8) 0.0146(8) 0.0125(7) 0.0002(6) 0.0017(6) -0.0011(6)
O7 0.0349(8) 0.0234(7) 0.0233(7) 0.0055(6) -0.0088(6) -0.0046(6)
N2 0.0281(8) 0.0195(7) 0.0136(7) -0.0014(6) -0.0001(6) -0.0044(6)
C1 0.0384(11) 0.0293(10) 0.0125(8) -0.0074(7) -0.0038(8) 0.0021(9)
N7 0.0250(8) 0.0175(7) 0.0128(7) 0.0005(6) 0.0010(6) -0.0048(6)
C5 0.0191(8) 0.0147(8) 0.0150(8) -0.0023(6) 0.0009(6) 0.0001(6)
C6 0.0194(8) 0.0147(8) 0.0137(8) 0.0001(6) 0.0023(6) -0.0019(6)
C7 0.0183(8) 0.0170(8) 0.0111(8) -0.0018(6) 0.0017(6) 0.0015(6)
C10 0.0149(7) 0.0148(7) 0.0115(7) -0.0013(6) -0.0007(6) -0.0008(6)
C13 0.0127(7) 0.0123(7) 0.0115(7) -0.0005(6) -0.0005(6) -0.0014(6)
C14 0.0135(7) 0.0122(7) 0.0117(7) -0.0001(6) -0.0018(6) -0.0001(6)
C15 0.0155(8) 0.0203(9) 0.0157(8) 0.0011(7) 0.0006(6) 0.0047(6)
C16 0.0201(8) 0.0241(9) 0.0189(9) 0.0036(7) 0.0013(7) 0.0105(7)
C17 0.0204(8) 0.0196(8) 0.0155(8) 0.0034(7) -0.0005(7) 0.0056(7)
C20 0.0335(11) 0.0295(11) 0.0210(10) 0.0097(8) 0.0029(8) 0.0157(9)
C19 0.0139(7) 0.0124(7) 0.0116(7) -0.0007(6) -0.0014(6) 0.0008(6)
C18 0.0156(7) 0.0148(8) 0.0115(7) -0.0003(6) -0.0008(6) 0.0007(6)
C11 0.0193(8) 0.0187(8) 0.0109(7) 0.0005(6) 0.0001(6) 0.0025(7)
C12 0.0183(8) 0.0160(8) 0.0136(8) 0.0028(6) -0.0003(6) 0.0003(6)
C3 0.0233(9) 0.0185(8) 0.0140(8) -0.0012(6) 0.0032(7) 0.0018(7)
C4 0.0203(8) 0.0158(8) 0.0145(8) -0.0016(6) 0.0034(6) -0.0001(6)
C9 0.0242(9) 0.0188(9) 0.0187(9) -0.0025(7) 0.0048(7) -0.0063(7)
C8 0.0242(9) 0.0188(9) 0.0174(9) -0.0055(7) 0.0018(7) -0.0045(7)
C2 0.0354(11) 0.0271(10) 0.0184(9) 0.0027(8) 0.0072(8) 0.0002(9)
C21 0.0216(8) 0.0201(9) 0.0163(8) 0.0014(7) 0.0010(7) 0.0059(7)
C30 0.0483(14) 0.0324(12) 0.0298(12) 0.0010(9) -0.0129(11) -0.0091(11)
C29 0.0657(19) 0.0373(14) 0.0457(16) 0.0027(12) -0.0088(14) -0.0183(14)

loop_
_atom_type_symbol
_atom_type_description
_atom_type_scat_dispersion_real
_atom_type_scat_dispersion_imag
_atom_type_scat_source
C C 0.0033 0.0016 'International Tables Vol C Tables 4.2.6.8 and 6.1.1.4'
H H 0.0000 0.0000 'International Tables Vol C Tables 4.2.6.8 and 6.1.1.4'
N N 0.0061 0.0033 'International Tables Vol C Tables 4.2.6.8 and 6.1.1.4'
O O 0.0106 0.0060 'International Tables Vol C Tables 4.2.6.8 and 6.1.1.4'
S S 0.1246 0.1234 'International Tables Vol C Tables 4.2.6.8 and 6.1.1.4'

loop_
_geom_angle_atom_site_label_1
_geom_angle_atom_site_label_2
_geom_angle_atom_site_label_3
_geom_angle
_geom_angle_site_symmetry_1
_geom_angle_site_symmetry_3
_geom_angle_publ_flag
O2 S1 O1 116.82(8) . . ?
O2 S1 N7 107.01(9) . . ?
O1 S1 N7 112.82(9) . . ?
O2 S1 C18 110.09(8) . . ?
O1 S1 C18 106.69(8) . . ?
N7 S1 C18 102.48(8) . . ?
C26 O6 H10 110.5(18) . . ?
C28 O5 H5 105(2) . . ?
C3 N1 N2 114.46(15) . . ?
C3 N1 C1 127.58(17) . . ?
N2 N1 C1 117.91(17) . . ?
C10 N3 C7 119.29(15) . . ?
C10 N3 C21 121.60(15) . . ?
C7 N3 C21 118.60(15) . . ?
C13 N4 C10 117.86(15) . . ?
C13 N6 C14 129.62(15) . . ?
C13 N6 H4 115.2 . . ?
C14 N6 H4 115.2 . . ?
C12 N5 C13 119.60(15) . . ?
C12 N5 H3 119.2(18) . . ?
C13 N5 H3 121.2(18) . . ?
O3 C22 O4 122.42(16) . . ?
O3 C22 C23 118.91(16) . . ?
O4 C22 C23 118.66(15) . . ?
C24 C23 C28 117.97(15) . . ?
C24 C23 C22 120.93(15) . . ?
C28 C23 C22 121.10(15) . . ?
C25 C24 C23 122.28(16) . . ?
C25 C24 H24 118.9 . . ?
C23 C24 H24 118.9 . . ?
C24 C25 C26 118.81(16) . . ?
C24 C25 H25 120.6 . . ?
C26 C25 H25 120.6 . . ?
O6 C26 C27 118.00(16) . . ?
O6 C26 C25 121.37(15) . . ?
C27 C26 C25 120.62(16) . . ?
O5 C28 C27 117.76(16) . . ?
O5 C28 C23 121.92(15) . . ?
C27 C28 C23 120.32(16) . . ?
C26 C27 C28 119.87(16) . . ?
C26 C27 H27 120.1 . . ?
C28 C27 H27 120.1 . . ?
C30 O7 H14 109.1(18) . . ?
C5 N2 N1 103.60(15) . . ?
N1 C1 H1A 109.5 . . ?
N1 C1 H1B 109.5 . . ?
H1A C1 H1B 109.5 . . ?
N1 C1 H1C 109.5 . . ?
H1A C1 H1C 109.5 . . ?
H1B C1 H1C 109.5 . . ?
S1 N7 H7A 116(2) . . ?
S1 N7 H7B 111.8(17) . . ?
H7A N7 H7B 114(3) . . ?
N2 C5 C6 127.26(17) . . ?
N2 C5 C4 111.35(16) . . ?
C6 C5 C4 121.23(17) . . ?
C7 C6 C5 117.14(16) . . ?
C7 C6 H6 121.4 . . ?
C5 C6 H6 121.4 . . ?
C6 C7 C8 122.15(16) . . ?
C6 C7 N3 119.17(16) . . ?
C8 C7 N3 118.61(16) . . ?
N3 C10 N4 117.35(15) . . ?
N3 C10 C11 121.03(16) . . ?
N4 C10 C11 121.62(16) . . ?
N4 C13 N6 122.78(15) . . ?
N4 C13 N5 122.93(16) . . ?
N6 C13 N5 114.29(15) . . ?
C15 C14 C19 118.88(16) . . ?
C15 C14 N6 125.49(16) . . ?
C19 C14 N6 115.62(15) . . ?
C14 C15 C16 119.24(17) . . ?
C14 C15 H15 120.4 . . ?
C16 C15 H15 120.4 . . ?
C17 C16 C15 123.47(17) . . ?
C17 C16 H16 118.3 . . ?
C15 C16 H16 118.3 . . ?
C16 C17 C18 116.09(16) . . ?
C16 C17 C20 119.62(17) . . ?
C18 C17 C20 124.28(17) . . ?
C17 C20 H20A 109.5 . . ?
C17 C20 H20B 109.5 . . ?
H20A C20 H20B 109.5 . . ?
C17 C20 H20C 109.5 . . ?
H20A C20 H20C 109.5 . . ?
H20B C20 H20C 109.5 . . ?
C18 C19 C14 120.56(16) . . ?
C18 C19 H19 119.7 . . ?
C14 C19 H19 119.7 . . ?
C19 C18 C17 121.75(16) . . ?
C19 C18 S1 116.92(13) . . ?
C17 C18 S1 121.33(13) . . ?
C12 C11 C10 116.96(16) . . ?
C12 C11 H11 121.5 . . ?
C10 C11 H11 121.5 . . ?
C11 C12 N5 121.01(17) . . ?
C11 C12 H12 119.5 . . ?
N5 C12 H12 119.5 . . ?
N1 C3 C4 105.70(16) . . ?
N1 C3 C2 123.43(18) . . ?
C4 C3 C2 130.85(18) . . ?
C3 C4 C9 134.92(18) . . ?
C3 C4 C5 104.88(16) . . ?
C9 C4 C5 120.19(17) . . ?
C8 C9 C4 118.09(17) . . ?
C8 C9 H9 121.0 . . ?
C4 C9 H9 121.0 . . ?
C9 C8 C7 120.98(17) . . ?
C9 C8 H8 119.5 . . ?
C7 C8 H8 119.5 . . ?
C3 C2 H2A 109.5 . . ?
C3 C2 H2B 109.5 . . ?
H2A C2 H2B 109.5 . . ?
C3 C2 H2C 109.5 . . ?
H2A C2 H2C 109.5 . . ?
H2B C2 H2C 109.5 . . ?
N3 C21 H21A 109.5 . . ?
N3 C21 H21B 109.5 . . ?
H21A C21 H21B 109.5 . . ?
N3 C21 H21C 109.5 . . ?
H21A C21 H21C 109.5 . . ?
H21B C21 H21C 109.5 . . ?
O7 C30 C29 109.7(2) . . ?
O7 C30 H30A 109.7 . . ?
C29 C30 H30A 109.7 . . ?
O7 C30 H30B 109.7 . . ?
C29 C30 H30B 109.7 . . ?
H30A C30 H30B 108.2 . . ?
C30 C29 H29A 109.5 . . ?
C30 C29 H29B 109.5 . . ?
H29A C29 H29B 109.5 . . ?
C30 C29 H29C 109.5 . . ?
H29A C29 H29C 109.5 . . ?
H29B C29 H29C 109.5 . . ?

loop_
_geom_bond_atom_site_label_1
_geom_bond_atom_site_label_2
_geom_bond_distance
_geom_bond_site_symmetry_2
_geom_bond_publ_flag
S1 O2 1.4382(14) . ?
S1 O1 1.4413(14) . ?
S1 N7 1.6118(17) . ?
S1 C18 1.7761(18) . ?
O3 C22 1.267(2) . ?
O6 C26 1.356(2) . ?
O6 H10 0.91(3) . ?
O5 C28 1.351(2) . ?
O5 H5 0.93(4) . ?
O4 C22 1.273(2) . ?
N1 C3 1.342(3) . ?
N1 N2 1.360(2) . ?
N1 C1 1.456(2) . ?
N3 C10 1.345(2) . ?
N3 C7 1.441(2) . ?
N3 C21 1.461(2) . ?
N4 C13 1.325(2) . ?
N4 C10 1.351(2) . ?
N6 C13 1.350(2) . ?
N6 C14 1.409(2) . ?
N6 H4 0.8800 . ?
N5 C12 1.354(2) . ?
N5 C13 1.361(2) . ?
N5 H3 0.92(3) . ?
C22 C23 1.482(2) . ?
C23 C24 1.400(2) . ?
C23 C28 1.412(2) . ?
C24 C25 1.378(2) . ?
C24 H24 0.9500 . ?
C25 C26 1.402(2) . ?
C25 H25 0.9500 . ?
C26 C27 1.391(2) . ?
C28 C27 1.396(2) . ?
C27 H27 0.9500 . ?
O7 C30 1.435(3) . ?
O7 H14 0.96(3) . ?
N2 C5 1.352(2) . ?
C1 H1A 0.9800 . ?
C1 H1B 0.9800 . ?
C1 H1C 0.9800 . ?
N7 H7A 0.92(3) . ?
N7 H7B 0.91(3) . ?
C5 C6 1.410(2) . ?
C5 C4 1.418(3) . ?
C6 C7 1.370(2) . ?
C6 H6 0.9500 . ?
C7 C8 1.422(3) . ?
C10 C11 1.431(2) . ?
C14 C15 1.389(2) . ?
C14 C19 1.400(2) . ?
C15 C16 1.391(3) . ?
C15 H15 0.9500 . ?
C16 C17 1.390(3) . ?
C16 H16 0.9500 . ?
C17 C18 1.403(2) . ?
C17 C20 1.507(3) . ?
C20 H20A 0.9800 . ?
C20 H20B 0.9800 . ?
C20 H20C 0.9800 . ?
C19 C18 1.387(2) . ?
C19 H19 0.9500 . ?
C11 C12 1.348(2) . ?
C11 H11 0.9500 . ?
C12 H12 0.9500 . ?
C3 C4 1.402(3) . ?
C3 C2 1.489(3) . ?
C4 C9 1.411(3) . ?
C9 C8 1.373(3) . ?
C9 H9 0.9500 . ?
C8 H8 0.9500 . ?
C2 H2A 0.9800 . ?
C2 H2B 0.9800 . ?
C2 H2C 0.9800 . ?
C21 H21A 0.9800 . ?
C21 H21B 0.9800 . ?
C21 H21C 0.9800 . ?
C30 C29 1.499(4) . ?
C30 H30A 0.9900 . ?
C30 H30B 0.9900 . ?
C29 H29A 0.9800 . ?
C29 H29B 0.9800 . ?
C29 H29C 0.9800 . ?

loop_
_geom_hbond_atom_site_label_D
_geom_hbond_atom_site_label_H
_geom_hbond_atom_site_label_A
_geom_hbond_distance_DH
_geom_hbond_distance_HA
_geom_hbond_distance_DA
_geom_hbond_angle_DHA
_geom_hbond_site_symmetry_A
_geom_hbond_publ_flag
O5 H5 O1 0.93(4) 3.54(4) 3.9485(19) 109(3) . yes
C1 H1B O7 0.98 2.87 3.517(3) 124.2 8_557 yes
N5 H3 O4 0.92(3) 1.78(3) 2.6835(19) 171(3) . yes
N7 H7A O7 0.92(3) 1.92(3) 2.823(2) 167(3) 2_566 yes
O6 H10 O4 0.91(3) 1.71(3) 2.6089(19) 169(3) 2_556 yes
C1 H1B O7 0.98 2.87 3.517(3) 124.2 8_557 yes
O5 H5 O1 0.93(4) 3.54(4) 3.9485(19) 109(3) . yes
N5 H3 O4 0.92(3) 1.78(3) 2.6835(19) 171(3) . yes
N7 H7A O7 0.92(3) 1.92(3) 2.823(2) 167(3) 2_566 yes
O6 H10 O4 0.91(3) 1.71(3) 2.6089(19) 169(3) 2_556 yes

loop_
_geom_torsion_atom_site_label_1
_geom_torsion_atom_site_label_2
_geom_torsion_atom_site_label_3
_geom_torsion_atom_site_label_4
_geom_torsion
_geom_torsion_site_symmetry_1
_geom_torsion_site_symmetry_2
_geom_torsion_site_symmetry_3
_geom_torsion_site_symmetry_4
_geom_torsion_publ_flag
O3 C22 C23 C24 170.25(16) . . . . ?
O4 C22 C23 C24 -10.9(2) . . . . ?
O3 C22 C23 C28 -9.2(2) . . . . ?
O4 C22 C23 C28 169.68(16) . . . . ?
C28 C23 C24 C25 -1.9(3) . . . . ?
C22 C23 C24 C25 178.63(16) . . . . ?
C23 C24 C25 C26 -1.4(3) . . . . ?
C24 C25 C26 O6 -175.70(16) . . . . ?
C24 C25 C26 C27 3.3(3) . . . . ?
C24 C23 C28 O5 -177.37(15) . . . . ?
C22 C23 C28 O5 2.1(3) . . . . ?
C24 C23 C28 C27 3.3(2) . . . . ?
C22 C23 C28 C27 -177.25(15) . . . . ?
O6 C26 C27 C28 177.09(15) . . . . ?
C25 C26 C27 C28 -2.0(3) . . . . ?
O5 C28 C27 C26 179.23(15) . . . . ?
C23 C28 C27 C26 -1.4(3) . . . . ?
C3 N1 N2 C5 -0.3(2) . . . . ?
C1 N1 N2 C5 -177.84(17) . . . . ?
N1 N2 C5 C6 -174.86(18) . . . . ?
N1 N2 C5 C4 0.5(2) . . . . ?
N2 C5 C6 C7 175.72(18) . . . . ?
C4 C5 C6 C7 0.8(3) . . . . ?
C5 C6 C7 C8 3.5(3) . . . . ?
C5 C6 C7 N3 -173.35(16) . . . . ?
C10 N3 C7 C6 100.8(2) . . . . ?
C21 N3 C7 C6 -71.1(2) . . . . ?
C10 N3 C7 C8 -76.1(2) . . . . ?
C21 N3 C7 C8 112.0(2) . . . . ?
C7 N3 C10 N4 -174.21(15) . . . . ?
C21 N3 C10 N4 -2.6(2) . . . . ?
C7 N3 C10 C11 5.8(3) . . . . ?
C21 N3 C10 C11 177.44(17) . . . . ?
C13 N4 C10 N3 178.65(15) . . . . ?
C13 N4 C10 C11 -1.4(2) . . . . ?
C10 N4 C13 N6 -178.44(15) . . . . ?
C10 N4 C13 N5 1.3(2) . . . . ?
C14 N6 C13 N4 5.4(3) . . . . ?
C14 N6 C13 N5 -174.35(16) . . . . ?
C12 N5 C13 N4 -0.5(3) . . . . ?
C12 N5 C13 N6 179.28(15) . . . . ?
C13 N6 C14 C15 -13.8(3) . . . . ?
C13 N6 C14 C19 165.03(16) . . . . ?
C19 C14 C15 C16 -0.1(3) . . . . ?
N6 C14 C15 C16 178.69(17) . . . . ?
C14 C15 C16 C17 0.5(3) . . . . ?
C15 C16 C17 C18 -0.7(3) . . . . ?
C15 C16 C17 C20 179.9(2) . . . . ?
C15 C14 C19 C18 -0.1(3) . . . . ?
N6 C14 C19 C18 -179.02(15) . . . . ?
C14 C19 C18 C17 -0.1(3) . . . . ?
C14 C19 C18 S1 -179.97(13) . . . . ?
C16 C17 C18 C19 0.5(3) . . . . ?
C20 C17 C18 C19 179.84(19) . . . . ?
C16 C17 C18 S1 -179.62(15) . . . . ?
C20 C17 C18 S1 -0.3(3) . . . . ?
O2 S1 C18 C19 126.52(14) . . . . ?
O1 S1 C18 C19 -1.15(16) . . . . ?
N7 S1 C18 C19 -119.90(14) . . . . ?
O2 S1 C18 C17 -53.36(17) . . . . ?
O1 S1 C18 C17 178.97(15) . . . . ?
N7 S1 C18 C17 60.22(17) . . . . ?
N3 C10 C11 C12 -179.39(17) . . . . ?
N4 C10 C11 C12 0.6(3) . . . . ?
C10 C11 C12 N5 0.2(3) . . . . ?
C13 N5 C12 C11 -0.3(3) . . . . ?
N2 N1 C3 C4 0.0(2) . . . . ?
C1 N1 C3 C4 177.27(19) . . . . ?
N2 N1 C3 C2 178.64(18) . . . . ?
C1 N1 C3 C2 -4.1(3) . . . . ?
N1 C3 C4 C9 179.0(2) . . . . ?
C2 C3 C4 C9 0.5(4) . . . . ?
N1 C3 C4 C5 0.3(2) . . . . ?
C2 C3 C4 C5 -178.2(2) . . . . ?
N2 C5 C4 C3 -0.5(2) . . . . ?
C6 C5 C4 C3 175.16(17) . . . . ?
N2 C5 C4 C9 -179.44(18) . . . . ?
C6 C5 C4 C9 -3.8(3) . . . . ?
C3 C4 C9 C8 -176.2(2) . . . . ?
C5 C4 C9 C8 2.4(3) . . . . ?
C4 C9 C8 C7 1.9(3) . . . . ?
C6 C7 C8 C9 -5.0(3) . . . . ?
N3 C7 C8 C9 171.88(18) . . . . ?
